data_1568780
loop_
_publ_author_name
'Mavroskoufis, Andreas'
'Lohani, Manish'
'Weber, Manuela'
'Hopkinson, Matthew N.'
'G&#xf6;tze, Jan P'

_publ_section_title
;
 A (TD-)DFT study on photo-NHC catalysis: photoenolization/Diels-Alder
 reaction of acid fluorides catalyzed by <i>N</i>-heterocyclic carbenes.
;
_journal_issue 15
_journal_name_full 'Chemical science'
_journal_page_first 4027
_journal_page_last 4037
_journal_paper_doi 10.1039/d2sc04732b
_journal_volume 14
_journal_year 2023
_chemical_formula_sum 'C22 H15 F3 O2'
_chemical_formula_weight 368.34
_space_group_crystal_system monoclinic
_space_group_IT_number 14
_space_group_name_Hall '-P 2yn'
_space_group_name_H-M_alt 'P 1 21/n 1'
_atom_sites_solution_hydrogens geom
_audit_block_doi 10.5517/ccdc.csd.cc2bv0t1
_audit_creation_method SHELXL-2018/3
_audit_update_record
;
2022-05-02 deposited with the CCDC.	2023-04-02 downloaded from the CCDC.
;
_cell_angle_alpha 90
_cell_angle_beta 97.0695(7)
_cell_angle_gamma 90
_cell_formula_units_Z 4
_cell_length_a 9.6916(2)
_cell_length_b 13.1235(2)
_cell_length_c 13.3856(2)
_cell_measurement_reflns_used 9944
_cell_measurement_temperature 100(2)
_cell_measurement_theta_max 26.37
_cell_measurement_theta_min 2.63
_cell_volume 1689.54(5)
_computing_cell_refinement 'Bruker SAINT'
_computing_data_collection 'Bruker APEX3'
_computing_data_reduction 'Bruker SAINT'
_computing_structure_refinement 'SHELXL-2018/3 (Sheldrick, 2018)'
_computing_structure_solution 'SHELXT 2014/5 (Sheldrick, 2014)'
_diffrn_ambient_temperature 100(2)
_diffrn_measured_fraction_theta_full 0.998
_diffrn_measured_fraction_theta_max 0.998
_diffrn_measurement_device_type 'Bruker Photon CMOS Detector, D8 Venture'
_diffrn_measurement_method '\f and \w scans'
_diffrn_radiation_type MoK\a
_diffrn_radiation_wavelength 0.71073
_diffrn_reflns_av_R_equivalents 0.0324
_diffrn_reflns_av_unetI/netI 0.0152
_diffrn_reflns_Laue_measured_fraction_full 0.998
_diffrn_reflns_Laue_measured_fraction_max 0.998
_diffrn_reflns_limit_h_max 12
_diffrn_reflns_limit_h_min -12
_diffrn_reflns_limit_k_max 16
_diffrn_reflns_limit_k_min -16
_diffrn_reflns_limit_l_max 16
_diffrn_reflns_limit_l_min -16
_diffrn_reflns_number 30101
_diffrn_reflns_point_group_measured_fraction_full 0.998
_diffrn_reflns_point_group_measured_fraction_max 0.998
_diffrn_reflns_theta_full 25.242
_diffrn_reflns_theta_max 26.395
_diffrn_reflns_theta_min 2.181
_diffrn_source 'sealed tube'
_exptl_absorpt_coefficient_mu 0.114
_exptl_absorpt_correction_type multi-scan
_exptl_crystal_colour colourless
_exptl_crystal_density_diffrn 1.448
_exptl_crystal_description block
_exptl_crystal_F_000 760
_exptl_crystal_size_max 0.280
_exptl_crystal_size_mid 0.150
_exptl_crystal_size_min 0.150
_exptl_transmission_factor_max 0.9585
_exptl_transmission_factor_min 0.9217
_refine_diff_density_max 0.393
_refine_diff_density_min -0.264
_refine_diff_density_rms 0.041
_refine_ls_extinction_method none
_refine_ls_goodness_of_fit_ref 1.066
_refine_ls_hydrogen_treatment constr
_refine_ls_matrix_type full
_refine_ls_number_parameters 244
_refine_ls_number_reflns 3458
_refine_ls_number_restraints 0
_refine_ls_restrained_S_all 1.066
_refine_ls_R_factor_all 0.0355
_refine_ls_R_factor_gt 0.0326
_refine_ls_shift/su_max 0.000
_refine_ls_shift/su_mean 0.000
_refine_ls_structure_factor_coef Fsqd
_refine_ls_weighting_details 'w=1/[\s^2^(Fo^2^)+(0.0321P)^2^+0.9040P] where P=(Fo^2^+2Fc^2^)/3'
_refine_ls_weighting_scheme calc
_refine_ls_wR_factor_gt 0.0796
_refine_ls_wR_factor_ref 0.0818
_reflns_Friedel_coverage 0.000
_reflns_number_gt 3184
_reflns_number_total 3458
_reflns_threshold_expression 'I > 2\s(I)'
_cod_data_source_file d2sc04732b2.cif
_cod_data_source_block AM0328SC
_cod_depositor_comments 'Adding full bibliography for 1568779--1568781.cif.'
_cod_original_sg_symbol_H-M 'P 21/n'
_cod_database_code 1568780
_shelx_shelxl_version_number 2018/3
_shelx_space_group_comment
;
The symmetry employed for this shelxl refinement is uniquely defined
by the following loop, which should always be used as a source of
symmetry information in preference to the above space-group names.
They are only intended as comments.
;
_shelx_estimated_absorpt_t_min 0.969
_shelx_estimated_absorpt_t_max 0.983

loop_
_space_group_symop_operation_xyz
'x, y, z'
'-x+1/2, y+1/2, -z+1/2'
'-x, -y, -z'
'x-1/2, -y-1/2, z-1/2'

loop_
_atom_site_label
_atom_site_type_symbol
_atom_site_fract_x
_atom_site_fract_y
_atom_site_fract_z
_atom_site_U_iso_or_equiv
_atom_site_adp_type
_atom_site_occupancy
_atom_site_site_symmetry_order
_atom_site_calc_flag
_atom_site_refinement_flags_posn
_atom_site_refinement_flags_adp
_atom_site_refinement_flags_occupancy
_atom_site_disorder_assembly
_atom_site_disorder_group
F1 F 0.84370(7) 0.46872(6) 0.12896(5) 0.02295(18) Uani 1 1 d . . . . .
F2 F 0.64599(8) 0.52585(6) 0.06366(5) 0.02317(18) Uani 1 1 d . . . . .
F3 F 0.68659(8) 0.36439(6) 0.06450(6) 0.02440(18) Uani 1 1 d . . . . .
O1 O 0.83904(9) 0.63800(6) 0.35002(7) 0.0201(2) Uani 1 1 d . . . . .
O2 O 0.68251(8) 0.53623(6) 0.27097(6) 0.01503(18) Uani 1 1 d . . . . .
C1 C 0.81170(12) 0.55229(9) 0.32250(9) 0.0151(2) Uani 1 1 d . . . . .
C2 C 0.90583(12) 0.46419(9) 0.34273(9) 0.0152(2) Uani 1 1 d . . . . .
C3 C 1.04414(13) 0.48127(10) 0.38225(9) 0.0182(3) Uani 1 1 d . . . . .
H3 H 1.076675 0.548681 0.396205 0.022 Uiso 1 1 calc R U . . .
C4 C 1.13326(13) 0.39942(10) 0.40090(9) 0.0208(3) Uani 1 1 d . . . . .
H4 H 1.227861 0.410490 0.426616 0.025 Uiso 1 1 calc R U . . .
C5 C 1.08438(13) 0.30085(10) 0.38199(10) 0.0209(3) Uani 1 1 d . . . . .
H5 H 1.145803 0.244737 0.395348 0.025 Uiso 1 1 calc R U . . .
C6 C 0.94665(13) 0.28369(9) 0.34376(9) 0.0185(3) Uani 1 1 d . . . . .
H6 H 0.913894 0.216022 0.331774 0.022 Uiso 1 1 calc R U . . .
C7 C 0.85658(12) 0.36561(9) 0.32299(9) 0.0147(2) Uani 1 1 d . . . . .
C8 C 0.70527(12) 0.34871(9) 0.28365(9) 0.0136(2) Uani 1 1 d . . . . .
H8 H 0.699520 0.287676 0.238603 0.016 Uiso 1 1 calc R U . . .
C9 C 0.64679(12) 0.44093(9) 0.22031(9) 0.0140(2) Uani 1 1 d . . . . .
C10 C 0.62212(12) 0.32570(9) 0.37095(9) 0.0146(2) Uani 1 1 d . . . . .
C11 C 0.70630(12) 0.44976(9) 0.11848(9) 0.0165(2) Uani 1 1 d . . . . .
C12 C 0.48893(12) 0.43704(9) 0.19678(9) 0.0151(2) Uani 1 1 d . . . . .
C13 C 0.40706(13) 0.52087(10) 0.21333(9) 0.0181(3) Uani 1 1 d . . . . .
H13 H 0.449334 0.581872 0.240274 0.022 Uiso 1 1 calc R U . . .
C14 C 0.26329(13) 0.51550(11) 0.19049(10) 0.0230(3) Uani 1 1 d . . . . .
H14 H 0.207517 0.572478 0.203135 0.028 Uiso 1 1 calc R U . . .
C15 C 0.20113(13) 0.42763(11) 0.14945(10) 0.0254(3) Uani 1 1 d . . . . .
H15 H 0.102921 0.424195 0.133900 0.030 Uiso 1 1 calc R U . . .
C16 C 0.28262(14) 0.34474(11) 0.13113(10) 0.0240(3) Uani 1 1 d . . . . .
H16 H 0.240164 0.284648 0.102129 0.029 Uiso 1 1 calc R U . . .
C17 C 0.42599(13) 0.34886(10) 0.15487(9) 0.0193(3) Uani 1 1 d . . . . .
H17 H 0.481274 0.291516 0.142542 0.023 Uiso 1 1 calc R U . . .
C18 C 0.62110(13) 0.39256(9) 0.45156(9) 0.0188(3) Uani 1 1 d . . . . .
H18 H 0.674685 0.453300 0.453418 0.023 Uiso 1 1 calc R U . . .
C19 C 0.54286(14) 0.37169(10) 0.52927(10) 0.0217(3) Uani 1 1 d . . . . .
H19 H 0.541947 0.418817 0.583056 0.026 Uiso 1 1 calc R U . . .
C20 C 0.46605(13) 0.28257(10) 0.52898(10) 0.0213(3) Uani 1 1 d . . . . .
H20 H 0.411858 0.268633 0.581893 0.026 Uiso 1 1 calc R U . . .
C21 C 0.46931(13) 0.21428(10) 0.45078(10) 0.0223(3) Uani 1 1 d . . . . .
H21 H 0.418878 0.152204 0.450766 0.027 Uiso 1 1 calc R U . . .
C22 C 0.54603(13) 0.23584(10) 0.37198(9) 0.0191(3) Uani 1 1 d . . . . .
H22 H 0.546440 0.188612 0.318232 0.023 Uiso 1 1 calc R U . . .

loop_
_atom_site_aniso_label
_atom_site_aniso_U_11
_atom_site_aniso_U_22
_atom_site_aniso_U_33
_atom_site_aniso_U_23
_atom_site_aniso_U_13
_atom_site_aniso_U_12
F1 0.0143(4) 0.0352(4) 0.0200(4) 0.0020(3) 0.0045(3) -0.0016(3)
F2 0.0233(4) 0.0279(4) 0.0187(4) 0.0084(3) 0.0039(3) 0.0056(3)
F3 0.0306(4) 0.0247(4) 0.0190(4) -0.0071(3) 0.0076(3) -0.0027(3)
O1 0.0243(5) 0.0140(4) 0.0212(4) 0.0001(3) -0.0003(4) -0.0023(3)
O2 0.0153(4) 0.0123(4) 0.0171(4) -0.0012(3) 0.0005(3) 0.0007(3)
C1 0.0167(6) 0.0160(6) 0.0129(5) 0.0014(4) 0.0023(4) -0.0021(4)
C2 0.0159(6) 0.0168(6) 0.0131(5) 0.0007(4) 0.0023(4) 0.0001(5)
C3 0.0186(6) 0.0198(6) 0.0162(6) -0.0002(5) 0.0017(5) -0.0039(5)
C4 0.0143(6) 0.0291(7) 0.0183(6) 0.0012(5) -0.0011(5) -0.0006(5)
C5 0.0183(6) 0.0235(6) 0.0209(6) 0.0031(5) 0.0017(5) 0.0061(5)
C6 0.0188(6) 0.0162(6) 0.0208(6) 0.0008(5) 0.0033(5) 0.0011(5)
C7 0.0143(6) 0.0168(6) 0.0131(5) 0.0000(4) 0.0024(4) -0.0003(4)
C8 0.0134(5) 0.0117(5) 0.0154(5) -0.0005(4) 0.0016(4) 0.0005(4)
C9 0.0148(6) 0.0131(5) 0.0143(5) -0.0019(4) 0.0021(4) -0.0001(4)
C10 0.0130(5) 0.0154(6) 0.0152(6) 0.0024(4) 0.0010(4) 0.0023(4)
C11 0.0147(6) 0.0186(6) 0.0163(6) -0.0003(5) 0.0017(4) 0.0008(5)
C12 0.0139(6) 0.0193(6) 0.0122(5) 0.0026(4) 0.0017(4) 0.0008(4)
C13 0.0193(6) 0.0200(6) 0.0153(6) 0.0015(5) 0.0030(5) 0.0022(5)
C14 0.0180(6) 0.0307(7) 0.0207(6) 0.0034(5) 0.0045(5) 0.0073(5)
C15 0.0133(6) 0.0394(8) 0.0233(7) 0.0044(6) 0.0012(5) 0.0005(5)
C16 0.0189(6) 0.0290(7) 0.0232(7) 0.0004(5) -0.0010(5) -0.0044(5)
C17 0.0172(6) 0.0207(6) 0.0193(6) 0.0011(5) 0.0000(5) 0.0004(5)
C18 0.0223(6) 0.0150(6) 0.0193(6) 0.0005(5) 0.0030(5) 0.0004(5)
C19 0.0268(7) 0.0214(6) 0.0172(6) 0.0001(5) 0.0044(5) 0.0054(5)
C20 0.0163(6) 0.0291(7) 0.0191(6) 0.0064(5) 0.0041(5) 0.0036(5)
C21 0.0189(6) 0.0246(7) 0.0232(6) 0.0035(5) 0.0018(5) -0.0062(5)
C22 0.0190(6) 0.0194(6) 0.0187(6) -0.0014(5) 0.0018(5) -0.0025(5)

loop_
_atom_type_symbol
_atom_type_description
_atom_type_scat_dispersion_real
_atom_type_scat_dispersion_imag
_atom_type_scat_source
C C 0.0033 0.0016 'International Tables Vol C Tables 4.2.6.8 and 6.1.1.4'
H H 0.0000 0.0000 'International Tables Vol C Tables 4.2.6.8 and 6.1.1.4'
F F 0.0171 0.0103 'International Tables Vol C Tables 4.2.6.8 and 6.1.1.4'
O O 0.0106 0.0060 'International Tables Vol C Tables 4.2.6.8 and 6.1.1.4'

loop_
_geom_angle_atom_site_label_1
_geom_angle_atom_site_label_2
_geom_angle_atom_site_label_3
_geom_angle
_geom_angle_site_symmetry_1
_geom_angle_site_symmetry_3
_geom_angle_publ_flag
C1 O2 C9 121.41(9) . . ?
O1 C1 O2 116.84(11) . . ?
O1 C1 C2 124.61(11) . . ?
O2 C1 C2 118.53(10) . . ?
C7 C2 C3 120.74(11) . . ?
C7 C2 C1 120.19(11) . . ?
C3 C2 C1 119.08(11) . . ?
C4 C3 C2 119.53(12) . . ?
C4 C3 H3 120.2 . . ?
C2 C3 H3 120.2 . . ?
C3 C4 C5 119.94(11) . . ?
C3 C4 H4 120.0 . . ?
C5 C4 H4 120.0 . . ?
C6 C5 C4 120.60(12) . . ?
C6 C5 H5 119.7 . . ?
C4 C5 H5 119.7 . . ?
C5 C6 C7 119.97(12) . . ?
C5 C6 H6 120.0 . . ?
C7 C6 H6 120.0 . . ?
C6 C7 C2 119.21(11) . . ?
C6 C7 C8 120.93(11) . . ?
C2 C7 C8 119.81(10) . . ?
C7 C8 C10 110.03(9) . . ?
C7 C8 C9 110.54(9) . . ?
C10 C8 C9 112.45(9) . . ?
C7 C8 H8 107.9 . . ?
C10 C8 H8 107.9 . . ?
C9 C8 H8 107.9 . . ?
O2 C9 C12 107.61(9) . . ?
O2 C9 C8 111.73(9) . . ?
C12 C9 C8 112.23(9) . . ?
O2 C9 C11 104.76(9) . . ?
C12 C9 C11 107.08(9) . . ?
C8 C9 C11 112.99(9) . . ?
C18 C10 C22 118.17(11) . . ?
C18 C10 C8 121.51(11) . . ?
C22 C10 C8 120.31(11) . . ?
F2 C11 F3 107.92(10) . . ?
F2 C11 F1 106.30(10) . . ?
F3 C11 F1 106.61(10) . . ?
F2 C11 C9 110.82(10) . . ?
F3 C11 C9 111.71(10) . . ?
F1 C11 C9 113.16(10) . . ?
C13 C12 C17 119.42(11) . . ?
C13 C12 C9 121.24(11) . . ?
C17 C12 C9 119.31(11) . . ?
C12 C13 C14 120.06(12) . . ?
C12 C13 H13 120.0 . . ?
C14 C13 H13 120.0 . . ?
C15 C14 C13 120.33(12) . . ?
C15 C14 H14 119.8 . . ?
C13 C14 H14 119.8 . . ?
C14 C15 C16 119.71(12) . . ?
C14 C15 H15 120.1 . . ?
C16 C15 H15 120.1 . . ?
C15 C16 C17 120.39(13) . . ?
C15 C16 H16 119.8 . . ?
C17 C16 H16 119.8 . . ?
C16 C17 C12 120.07(12) . . ?
C16 C17 H17 120.0 . . ?
C12 C17 H17 120.0 . . ?
C19 C18 C10 120.89(12) . . ?
C19 C18 H18 119.6 . . ?
C10 C18 H18 119.6 . . ?
C20 C19 C18 120.48(12) . . ?
C20 C19 H19 119.8 . . ?
C18 C19 H19 119.8 . . ?
C21 C20 C19 119.16(12) . . ?
C21 C20 H20 120.4 . . ?
C19 C20 H20 120.4 . . ?
C20 C21 C22 120.42(12) . . ?
C20 C21 H21 119.8 . . ?
C22 C21 H21 119.8 . . ?
C10 C22 C21 120.85(12) . . ?
C10 C22 H22 119.6 . . ?
C21 C22 H22 119.6 . . ?

loop_
_geom_bond_atom_site_label_1
_geom_bond_atom_site_label_2
_geom_bond_distance
_geom_bond_site_symmetry_2
_geom_bond_publ_flag
F1 C11 1.3448(14) . ?
F2 C11 1.3311(14) . ?
F3 C11 1.3341(14) . ?
O1 C1 1.2030(15) . ?
O2 C1 1.3694(14) . ?
O2 C9 1.4443(13) . ?
C1 C2 1.4770(16) . ?
C2 C7 1.3930(16) . ?
C2 C3 1.3973(17) . ?
C3 C4 1.3817(18) . ?
C3 H3 0.9500 . ?
C4 C5 1.3900(19) . ?
C4 H4 0.9500 . ?
C5 C6 1.3879(18) . ?
C5 H5 0.9500 . ?
C6 C7 1.3912(17) . ?
C6 H6 0.9500 . ?
C7 C8 1.5122(16) . ?
C8 C10 1.5290(16) . ?
C8 C9 1.5448(16) . ?
C8 H8 1.0000 . ?
C9 C12 1.5244(16) . ?
C9 C11 1.5485(16) . ?
C10 C18 1.3917(17) . ?
C10 C22 1.3919(17) . ?
C12 C13 1.3900(17) . ?
C12 C17 1.3934(17) . ?
C13 C14 1.3911(18) . ?
C13 H13 0.9500 . ?
C14 C15 1.383(2) . ?
C14 H14 0.9500 . ?
C15 C16 1.384(2) . ?
C15 H15 0.9500 . ?
C16 C17 1.3878(18) . ?
C16 H16 0.9500 . ?
C17 H17 0.9500 . ?
C18 C19 1.3879(18) . ?
C18 H18 0.9500 . ?
C19 C20 1.3861(19) . ?
C19 H19 0.9500 . ?
C20 C21 1.3813(19) . ?
C20 H20 0.9500 . ?
C21 C22 1.3923(18) . ?
C21 H21 0.9500 . ?
C22 H22 0.9500 . ?

loop_
_geom_torsion_atom_site_label_1
_geom_torsion_atom_site_label_2
_geom_torsion_atom_site_label_3
_geom_torsion_atom_site_label_4
_geom_torsion
_geom_torsion_site_symmetry_1
_geom_torsion_site_symmetry_2
_geom_torsion_site_symmetry_3
_geom_torsion_site_symmetry_4
_geom_torsion_publ_flag
C9 O2 C1 O1 169.68(10) . . . . ?
C9 O2 C1 C2 -11.85(15) . . . . ?
O1 C1 C2 C7 168.99(12) . . . . ?
O2 C1 C2 C7 -9.35(17) . . . . ?
O1 C1 C2 C3 -10.68(18) . . . . ?
O2 C1 C2 C3 170.98(10) . . . . ?
C7 C2 C3 C4 0.70(18) . . . . ?
C1 C2 C3 C4 -179.63(11) . . . . ?
C2 C3 C4 C5 -1.14(19) . . . . ?
C3 C4 C5 C6 0.45(19) . . . . ?
C4 C5 C6 C7 0.71(19) . . . . ?
C5 C6 C7 C2 -1.13(18) . . . . ?
C5 C6 C7 C8 -178.53(11) . . . . ?
C3 C2 C7 C6 0.43(18) . . . . ?
C1 C2 C7 C6 -179.23(11) . . . . ?
C3 C2 C7 C8 177.86(10) . . . . ?
C1 C2 C7 C8 -1.80(17) . . . . ?
C6 C7 C8 C10 82.54(13) . . . . ?
C2 C7 C8 C10 -94.84(13) . . . . ?
C6 C7 C8 C9 -152.66(11) . . . . ?
C2 C7 C8 C9 29.95(14) . . . . ?
C1 O2 C9 C12 164.46(9) . . . . ?
C1 O2 C9 C8 40.84(13) . . . . ?
C1 O2 C9 C11 -81.82(12) . . . . ?
C7 C8 C9 O2 -47.61(12) . . . . ?
C10 C8 C9 O2 75.79(12) . . . . ?
C7 C8 C9 C12 -168.58(9) . . . . ?
C10 C8 C9 C12 -45.18(13) . . . . ?
C7 C8 C9 C11 70.22(12) . . . . ?
C10 C8 C9 C11 -166.37(9) . . . . ?
C7 C8 C10 C18 56.47(14) . . . . ?
C9 C8 C10 C18 -67.22(14) . . . . ?
C7 C8 C10 C22 -122.87(12) . . . . ?
C9 C8 C10 C22 113.45(12) . . . . ?
O2 C9 C11 F2 -62.47(12) . . . . ?
C12 C9 C11 F2 51.63(12) . . . . ?
C8 C9 C11 F2 175.69(9) . . . . ?
O2 C9 C11 F3 177.16(9) . . . . ?
C12 C9 C11 F3 -68.75(12) . . . . ?
C8 C9 C11 F3 55.32(13) . . . . ?
O2 C9 C11 F1 56.83(12) . . . . ?
C12 C9 C11 F1 170.92(10) . . . . ?
C8 C9 C11 F1 -65.01(13) . . . . ?
O2 C9 C12 C13 7.22(15) . . . . ?
C8 C9 C12 C13 130.54(11) . . . . ?
C11 C9 C12 C13 -104.93(12) . . . . ?
O2 C9 C12 C17 -174.86(10) . . . . ?
C8 C9 C12 C17 -51.55(14) . . . . ?
C11 C9 C12 C17 72.98(13) . . . . ?
C17 C12 C13 C14 1.61(18) . . . . ?
C9 C12 C13 C14 179.52(11) . . . . ?
C12 C13 C14 C15 -1.24(19) . . . . ?
C13 C14 C15 C16 0.0(2) . . . . ?
C14 C15 C16 C17 0.8(2) . . . . ?
C15 C16 C17 C12 -0.4(2) . . . . ?
C13 C12 C17 C16 -0.77(18) . . . . ?
C9 C12 C17 C16 -178.72(11) . . . . ?
C22 C10 C18 C19 -1.99(18) . . . . ?
C8 C10 C18 C19 178.66(11) . . . . ?
C10 C18 C19 C20 1.23(19) . . . . ?
C18 C19 C20 C21 0.58(19) . . . . ?
C19 C20 C21 C22 -1.57(19) . . . . ?
C18 C10 C22 C21 0.98(18) . . . . ?
C8 C10 C22 C21 -179.66(11) . . . . ?
C20 C21 C22 C10 0.8(2) . . . . ?
